data_7240092
loop_
_publ_author_name
'Guzm\'an, Jefferson'
'Garc\'ia-Ordu\~na, Pilar'
'Lahoz, Fernando J.'
'Fern\'andez-Alvarez, Francisco J.'

_publ_section_title
;
 Unprecedent formation of methylsilylcarbonates from iridium-catalyzed
 reduction of CO2 with hydrosilanes
;
_journal_issue 16
_journal_name_full 'RSC Advances'
_journal_page_first 9582
_journal_page_last 9586
_journal_paper_doi 10.1039/D0RA00204F
_journal_volume 10
_journal_year 2020
_chemical_formula_moiety 'C34 H48 F6 Ir2 N4 O10 S2 Si4, 0.5(H2 O)'
_chemical_formula_sum 'C34 H49 F6 Ir2 N4 O10.5 S2 Si4'
_chemical_formula_weight 1364.65
_space_group_crystal_system triclinic
_space_group_IT_number 2
_space_group_name_Hall '-P 1'
_space_group_name_H-M_alt 'P -1'
_atom_sites_solution_hydrogens geom
_audit_creation_method SHELXL-2018/3
_audit_update_record
;
2019-12-16 deposited with the CCDC.	2020-02-24 downloaded from the CCDC.
;
_cell_angle_alpha 66.4720(10)
_cell_angle_beta 88.5460(10)
_cell_angle_gamma 88.7690(10)
_cell_formula_units_Z 1
_cell_length_a 9.0468(5)
_cell_length_b 12.0453(6)
_cell_length_c 12.0619(7)
_cell_measurement_reflns_used 9787
_cell_measurement_temperature 100(2)
_cell_measurement_theta_max 28.366
_cell_measurement_theta_min 2.252
_cell_volume 1204.65(11)
_computing_cell_refinement 'SAINT+ in APEX3 v. 2017.3 (Bruker AXS, 2008)'
_computing_data_collection 'SMART in APEX2 v. 2008.4 (Bruker AXS, 2008)'
_computing_data_reduction 'SAINT+ in APEX3 v. 2017.3 (Bruker AXS, 2008)'
_computing_molecular_graphics 'ORTEP-3 (farrugia, 2012)'
_computing_publication_material 'XCIF program, PLATON(Spek, 1998)'
_computing_structure_refinement 'SHELXL-2018/3 (Sheldrick, 2018)'
_computing_structure_solution 'SHELXS-2013 (Sheldrick, 2013)'
_diffrn_ambient_temperature 100(2)
_diffrn_detector_area_resol_mean 8.26
_diffrn_measured_fraction_theta_full 0.999
_diffrn_measured_fraction_theta_max 0.968
_diffrn_measurement_device_type 'Bruker APEX CCD system'
_diffrn_measurement_method 'narrow \w frames'
_diffrn_radiation_monochromator graphite
_diffrn_radiation_source 'fine-focus sealed tube'
_diffrn_radiation_type MoK\a
_diffrn_radiation_wavelength 0.71073
_diffrn_reflns_av_R_equivalents 0.0179
_diffrn_reflns_av_unetI/netI 0.0147
_diffrn_reflns_Laue_measured_fraction_full 0.999
_diffrn_reflns_Laue_measured_fraction_max 0.968
_diffrn_reflns_limit_h_max 12
_diffrn_reflns_limit_h_min -12
_diffrn_reflns_limit_k_max 16
_diffrn_reflns_limit_k_min -15
_diffrn_reflns_limit_l_max 16
_diffrn_reflns_limit_l_min -16
_diffrn_reflns_number 23425
_diffrn_reflns_point_group_measured_fraction_full 0.999
_diffrn_reflns_point_group_measured_fraction_max 0.968
_diffrn_reflns_theta_full 25.242
_diffrn_reflns_theta_max 28.389
_diffrn_reflns_theta_min 2.021
_exptl_absorpt_coefficient_mu 5.783
_exptl_absorpt_correction_T_max 0.5996
_exptl_absorpt_correction_T_min 0.1676
_exptl_absorpt_correction_type numerical
_exptl_absorpt_process_details
;
 SADABS 2016/2: Krause, L., Herbst-Irmer, R., Sheldrick G.M. & Stalke D.,
 J. Appl. Cryst. 48 (2015) 3-10
;
_exptl_crystal_colour colourless
_exptl_crystal_density_diffrn 1.881
_exptl_crystal_description prism
_exptl_crystal_F_000 665
_exptl_crystal_recrystallization_method 'Re-crystallisation from solvent: pentane'
_exptl_crystal_size_max 0.330
_exptl_crystal_size_mid 0.240
_exptl_crystal_size_min 0.140
_refine_diff_density_max 0.988
_refine_diff_density_min -0.686
_refine_diff_density_rms 0.072
_refine_ls_extinction_method none
_refine_ls_goodness_of_fit_ref 1.115
_refine_ls_hydrogen_treatment constr
_refine_ls_matrix_type full
_refine_ls_number_parameters 286
_refine_ls_number_reflns 5849
_refine_ls_number_restraints 0
_refine_ls_restrained_S_all 1.115
_refine_ls_R_factor_all 0.0134
_refine_ls_R_factor_gt 0.0131
_refine_ls_shift/su_max 0.019
_refine_ls_shift/su_mean 0.000
_refine_ls_structure_factor_coef Fsqd
_refine_ls_weighting_details 'w=1/[\s^2^(Fo^2^)+(0.0134P)^2^+0.9702P] where P=(Fo^2^+2Fc^2^)/3'
_refine_ls_weighting_scheme calc
_refine_ls_wR_factor_gt 0.0323
_refine_ls_wR_factor_ref 0.0324
_reflns_Friedel_coverage 0.000
_reflns_number_gt 5771
_reflns_number_total 5849
_reflns_threshold_expression 'I > 2\s(I)'
_cod_data_source_file d0ra00204f2.cif
_cod_data_source_block cmpnd_3
_cod_depositor_comments 'Adding full bibliography for 7240092.cif.'
_cod_original_formula_sum 'C34 H49 F6 Ir2 N4 O10.50 S2 Si4'
_cod_database_code 7240092
_shelx_shelxl_version_number 2018/3
_shelx_space_group_comment
;
The symmetry employed for this shelxl refinement is uniquely defined
by the following loop, which should always be used as a source of
symmetry information in preference to the above space-group names.
They are only intended as comments.
;

loop_
_space_group_symop_operation_xyz
'x, y, z'
'-x, -y, -z'

loop_
_atom_site_label
_atom_site_type_symbol
_atom_site_fract_x
_atom_site_fract_y
_atom_site_fract_z
_atom_site_U_iso_or_equiv
_atom_site_adp_type
_atom_site_occupancy
_atom_site_site_symmetry_order
_atom_site_calc_flag
_atom_site_refinement_flags_posn
_atom_site_refinement_flags_adp
_atom_site_refinement_flags_occupancy
_atom_site_disorder_assembly
_atom_site_disorder_group
Ir1 Ir 0.66814(2) 0.32908(2) 0.21912(2) 0.00953(2) Uani 1 1 d . . . . .
S S 0.38252(4) 0.54669(4) 0.09961(4) 0.01040(8) Uani 1 1 d . . . . .
Si1 Si 0.62691(5) 0.24576(5) 0.42098(4) 0.01365(9) Uani 1 1 d . . . . .
Si2 Si 0.88666(5) 0.22901(5) 0.23795(5) 0.01372(9) Uani 1 1 d . . . . .
F1 F 0.31201(14) 0.56974(11) 0.30078(10) 0.0245(3) Uani 1 1 d . . . . .
F2 F 0.18391(12) 0.68295(10) 0.14763(11) 0.0204(2) Uani 1 1 d . . . . .
F3 F 0.14021(13) 0.49138(11) 0.23478(12) 0.0261(3) Uani 1 1 d . . . . .
O1 O 0.73122(15) 0.34081(12) 0.46276(12) 0.0180(3) Uani 1 1 d . . . . .
O2 O 0.82554(15) 0.09488(12) 0.23496(13) 0.0205(3) Uani 1 1 d . . . . .
O3 O 0.43266(14) 0.42347(11) 0.17219(12) 0.0144(2) Uani 1 1 d . . . . .
O4 O 0.48906(14) 0.63993(12) 0.07636(12) 0.0153(3) Uani 1 1 d . . . . .
O5 O 0.29484(14) 0.55484(12) -0.00315(11) 0.0150(2) Uani 1 1 d . . . . .
N1 N 0.74802(16) 0.46707(14) 0.25957(13) 0.0119(3) Uani 1 1 d . . . . .
N2 N 0.59303(17) 0.18271(14) 0.19061(13) 0.0128(3) Uani 1 1 d . . . . .
C5 C 0.78546(18) 0.57683(16) 0.17346(16) 0.0127(3) Uani 1 1 d . . . . .
H5 H 0.770293 0.591944 0.091002 0.015 Uiso 1 1 calc R U . . .
C4 C 0.84437(19) 0.66684(17) 0.20084(17) 0.0149(3) Uani 1 1 d . . . . .
H4 H 0.867939 0.742654 0.137891 0.018 Uiso 1 1 calc R U . . .
C3 C 0.86975(19) 0.64696(17) 0.32147(17) 0.0156(3) Uani 1 1 d . . . . .
C2 C 0.8294(2) 0.53584(18) 0.40945(17) 0.0172(4) Uani 1 1 d . . . . .
H2 H 0.843371 0.519410 0.492364 0.021 Uiso 1 1 calc R U . . .
C1 C 0.76857(19) 0.44800(17) 0.37704(16) 0.0143(3) Uani 1 1 d . . . . .
C6 C 0.9403(2) 0.74117(19) 0.3546(2) 0.0222(4) Uani 1 1 d . . . . .
H6A H 0.871272 0.765598 0.404885 0.033 Uiso 1 1 calc R U . . .
H6B H 0.965090 0.811860 0.280798 0.033 Uiso 1 1 calc R U . . .
H6C H 1.030667 0.707450 0.399677 0.033 Uiso 1 1 calc R U . . .
C8 C 0.4332(2) 0.2672(2) 0.46739(19) 0.0245(4) Uani 1 1 d . . . . .
H8A H 0.426929 0.240248 0.555503 0.037 Uiso 1 1 calc R U . . .
H8C H 0.365841 0.219471 0.441978 0.037 Uiso 1 1 calc R U . . .
H8B H 0.405220 0.353047 0.429015 0.037 Uiso 1 1 calc R U . . .
C7 C 0.6822(2) 0.08731(18) 0.52248(18) 0.0220(4) Uani 1 1 d . . . . .
H7A H 0.745311 0.089326 0.586498 0.033 Uiso 1 1 calc R U . . .
H7B H 0.736757 0.049496 0.475157 0.033 Uiso 1 1 calc R U . . .
H7C H 0.593516 0.040307 0.558845 0.033 Uiso 1 1 calc R U . . .
C13 C 0.4497(2) 0.17349(17) 0.16320(16) 0.0152(3) Uani 1 1 d . . . . .
H13 H 0.383946 0.239822 0.150702 0.018 Uiso 1 1 calc R U . . .
C12 C 0.3966(2) 0.07214(18) 0.15298(17) 0.0187(4) Uani 1 1 d . . . . .
H12 H 0.295983 0.069192 0.133755 0.022 Uiso 1 1 calc R U . . .
C10 C 0.6370(2) -0.01703(17) 0.19691(18) 0.0202(4) Uani 1 1 d . . . . .
H10 H 0.704702 -0.081850 0.208086 0.024 Uiso 1 1 calc R U . . .
C11 C 0.4913(2) -0.02703(18) 0.17096(18) 0.0202(4) Uani 1 1 d . . . . .
C9 C 0.6853(2) 0.08792(17) 0.20680(17) 0.0160(3) Uani 1 1 d . . . . .
C14 C 0.4349(3) -0.1410(2) 0.1652(2) 0.0301(5) Uani 1 1 d . . . . .
H14A H 0.518473 -0.194940 0.167582 0.045 Uiso 1 1 calc R U . . .
H14B H 0.381215 -0.120699 0.089958 0.045 Uiso 1 1 calc R U . . .
H14C H 0.368281 -0.181554 0.234427 0.045 Uiso 1 1 calc R U . . .
C16 C 1.0130(2) 0.1837(2) 0.36947(19) 0.0226(4) Uani 1 1 d . . . . .
H16A H 0.955300 0.146791 0.444890 0.034 Uiso 1 1 calc R U . . .
H16B H 1.063159 0.255429 0.368392 0.034 Uiso 1 1 calc R U . . .
H16C H 1.086642 0.125144 0.364069 0.034 Uiso 1 1 calc R U . . .
C15 C 1.0123(2) 0.2947(2) 0.10245(18) 0.0220(4) Uani 1 1 d . . . . .
H15A H 1.095682 0.239074 0.110044 0.033 Uiso 1 1 calc R U . . .
H15B H 1.049346 0.372633 0.097019 0.033 Uiso 1 1 calc R U . . .
H15C H 0.957530 0.306961 0.029313 0.033 Uiso 1 1 calc R U . . .
C17 C 0.2469(2) 0.57347(17) 0.20136(17) 0.0161(3) Uani 1 1 d . . . . .

loop_
_atom_site_aniso_label
_atom_site_aniso_U_11
_atom_site_aniso_U_22
_atom_site_aniso_U_33
_atom_site_aniso_U_23
_atom_site_aniso_U_13
_atom_site_aniso_U_12
Ir1 0.00995(3) 0.00879(4) 0.00952(4) -0.00329(2) -0.00130(2) 0.00063(2)
S 0.01053(18) 0.01052(19) 0.01080(18) -0.00501(15) -0.00034(14) 0.00118(14)
Si1 0.0147(2) 0.0129(2) 0.0109(2) -0.00221(18) -0.00034(17) 0.00061(18)
Si2 0.0121(2) 0.0147(2) 0.0145(2) -0.00589(19) -0.00291(18) 0.00290(17)
F1 0.0334(7) 0.0288(6) 0.0145(5) -0.0123(5) 0.0004(5) 0.0025(5)
F2 0.0178(5) 0.0169(5) 0.0290(6) -0.0121(5) 0.0002(5) 0.0048(4)
F3 0.0219(6) 0.0219(6) 0.0359(7) -0.0136(5) 0.0144(5) -0.0074(5)
O1 0.0246(7) 0.0171(7) 0.0108(6) -0.0038(5) -0.0019(5) -0.0023(5)
O2 0.0165(6) 0.0172(7) 0.0309(8) -0.0128(6) -0.0058(6) 0.0053(5)
O3 0.0134(6) 0.0125(6) 0.0159(6) -0.0044(5) -0.0014(5) 0.0031(5)
O4 0.0140(6) 0.0144(6) 0.0175(6) -0.0063(5) 0.0001(5) -0.0020(5)
O5 0.0156(6) 0.0164(6) 0.0127(6) -0.0054(5) -0.0025(5) -0.0003(5)
N1 0.0106(6) 0.0126(7) 0.0133(7) -0.0061(6) -0.0010(5) 0.0002(5)
N2 0.0151(7) 0.0108(7) 0.0126(7) -0.0046(6) -0.0010(6) -0.0002(5)
C5 0.0108(7) 0.0138(8) 0.0135(8) -0.0053(7) -0.0007(6) 0.0002(6)
C4 0.0128(8) 0.0140(8) 0.0181(9) -0.0066(7) -0.0003(7) -0.0005(6)
C3 0.0114(8) 0.0185(9) 0.0213(9) -0.0128(7) -0.0018(7) 0.0026(6)
C2 0.0170(8) 0.0230(10) 0.0153(8) -0.0115(7) -0.0024(7) 0.0015(7)
C1 0.0131(8) 0.0164(9) 0.0136(8) -0.0062(7) -0.0005(6) 0.0012(6)
C6 0.0220(9) 0.0224(10) 0.0285(10) -0.0167(9) -0.0036(8) -0.0008(8)
C8 0.0205(9) 0.0298(11) 0.0181(9) -0.0044(8) 0.0037(8) 0.0022(8)
C7 0.0263(10) 0.0163(9) 0.0175(9) -0.0006(7) 0.0006(8) 0.0021(7)
C13 0.0151(8) 0.0140(8) 0.0152(8) -0.0045(7) -0.0005(7) -0.0016(6)
C12 0.0193(9) 0.0181(9) 0.0192(9) -0.0076(7) -0.0014(7) -0.0050(7)
C10 0.0262(10) 0.0130(9) 0.0227(10) -0.0086(8) -0.0016(8) 0.0030(7)
C11 0.0297(10) 0.0141(9) 0.0176(9) -0.0069(7) 0.0015(8) -0.0051(7)
C9 0.0181(9) 0.0138(8) 0.0161(8) -0.0061(7) -0.0016(7) 0.0011(7)
C14 0.0394(12) 0.0198(10) 0.0364(12) -0.0164(9) -0.0020(10) -0.0070(9)
C16 0.0193(9) 0.0248(10) 0.0218(10) -0.0073(8) -0.0061(8) 0.0042(8)
C15 0.0154(9) 0.0302(11) 0.0204(9) -0.0102(8) 0.0003(7) 0.0029(8)
C17 0.0167(8) 0.0159(9) 0.0166(8) -0.0077(7) 0.0029(7) -0.0003(7)

loop_
_atom_type_symbol
_atom_type_description
_atom_type_scat_dispersion_real
_atom_type_scat_dispersion_imag
_atom_type_scat_source
C C 0.0033 0.0016 'International Tables Vol C Tables 4.2.6.8 and 6.1.1.4'
H H 0.0000 0.0000 'International Tables Vol C Tables 4.2.6.8 and 6.1.1.4'
F F 0.0171 0.0103 'International Tables Vol C Tables 4.2.6.8 and 6.1.1.4'
Ir Ir -1.4442 7.9887 'International Tables Vol C Tables 4.2.6.8 and 6.1.1.4'
N N 0.0061 0.0033 'International Tables Vol C Tables 4.2.6.8 and 6.1.1.4'
O O 0.0106 0.0060 'International Tables Vol C Tables 4.2.6.8 and 6.1.1.4'
S S 0.1246 0.1234 'International Tables Vol C Tables 4.2.6.8 and 6.1.1.4'
Si Si 0.0817 0.0704 'International Tables Vol C Tables 4.2.6.8 and 6.1.1.4'

loop_
_geom_angle_atom_site_label_1
_geom_angle_atom_site_label_2
_geom_angle_atom_site_label_3
_geom_angle
_geom_angle_site_symmetry_1
_geom_angle_site_symmetry_3
_geom_angle_publ_flag
N2 Ir1 N1 175.94(6) . . ?
N2 Ir1 Si1 94.94(4) . . ?
N1 Ir1 Si1 81.57(4) . . ?
N2 Ir1 Si2 82.21(4) . . ?
N1 Ir1 Si2 95.77(4) . . ?
Si1 Ir1 Si2 91.685(18) . . ?
N2 Ir1 O3 90.32(5) . . ?
N1 Ir1 O3 92.06(5) . . ?
Si1 Ir1 O3 95.18(3) . . ?
Si2 Ir1 O3 170.27(3) . . ?
N2 Ir1 O5 91.68(5) . 2_665 ?
N1 Ir1 O5 91.96(5) . 2_665 ?
Si1 Ir1 O5 172.22(3) . 2_665 ?
Si2 Ir1 O5 93.26(3) . 2_665 ?
O3 Ir1 O5 80.67(4) . 2_665 ?
O4 S O5 116.01(8) . . ?
O4 S O3 116.07(8) . . ?
O5 S O3 112.90(8) . . ?
O4 S C17 104.04(8) . . ?
O5 S C17 103.51(8) . . ?
O3 S C17 101.82(8) . . ?
O1 Si1 C8 104.62(9) . . ?
O1 Si1 C7 106.33(8) . . ?
C8 Si1 C7 105.84(10) . . ?
O1 Si1 Ir1 99.76(5) . . ?
C8 Si1 Ir1 113.84(7) . . ?
C7 Si1 Ir1 124.35(7) . . ?
O2 Si2 C16 105.74(9) . . ?
O2 Si2 C15 104.88(9) . . ?
C16 Si2 C15 104.31(9) . . ?
O2 Si2 Ir1 99.66(5) . . ?
C16 Si2 Ir1 126.21(7) . . ?
C15 Si2 Ir1 113.80(7) . . ?
C1 O1 Si1 117.81(12) . . ?
C9 O2 Si2 118.97(12) . . ?
S O3 Ir1 133.86(8) . . ?
S O5 Ir1 130.97(7) . 2_665 ?
C5 N1 C1 117.71(15) . . ?
C5 N1 Ir1 122.94(12) . . ?
C1 N1 Ir1 119.33(12) . . ?
C9 N2 C13 117.85(16) . . ?
C9 N2 Ir1 119.56(12) . . ?
C13 N2 Ir1 122.45(12) . . ?
N1 C5 C4 122.65(16) . . ?
N1 C5 H5 118.7 . . ?
C4 C5 H5 118.7 . . ?
C5 C4 C3 120.10(17) . . ?
C5 C4 H4 120.0 . . ?
C3 C4 H4 120.0 . . ?
C2 C3 C4 117.30(17) . . ?
C2 C3 C6 121.06(17) . . ?
C4 C3 C6 121.64(18) . . ?
C3 C2 C1 120.37(17) . . ?
C3 C2 H2 119.8 . . ?
C1 C2 H2 119.8 . . ?
O1 C1 N1 118.38(16) . . ?
O1 C1 C2 119.77(16) . . ?
N1 C1 C2 121.84(17) . . ?
C3 C6 H6A 109.5 . . ?
C3 C6 H6B 109.5 . . ?
H6A C6 H6B 109.5 . . ?
C3 C6 H6C 109.5 . . ?
H6A C6 H6C 109.5 . . ?
H6B C6 H6C 109.5 . . ?
Si1 C8 H8A 109.5 . . ?
Si1 C8 H8C 109.5 . . ?
H8A C8 H8C 109.5 . . ?
Si1 C8 H8B 109.5 . . ?
H8A C8 H8B 109.5 . . ?
H8C C8 H8B 109.5 . . ?
Si1 C7 H7A 109.5 . . ?
Si1 C7 H7B 109.5 . . ?
H7A C7 H7B 109.5 . . ?
Si1 C7 H7C 109.5 . . ?
H7A C7 H7C 109.5 . . ?
H7B C7 H7C 109.5 . . ?
N2 C13 C12 122.59(17) . . ?
N2 C13 H13 118.7 . . ?
C12 C13 H13 118.7 . . ?
C13 C12 C11 119.86(18) . . ?
C13 C12 H12 120.1 . . ?
C11 C12 H12 120.1 . . ?
C11 C10 C9 120.30(18) . . ?
C11 C10 H10 119.8 . . ?
C9 C10 H10 119.8 . . ?
C10 C11 C12 117.58(17) . . ?
C10 C11 C14 121.39(19) . . ?
C12 C11 C14 121.02(19) . . ?
O2 C9 N2 118.65(16) . . ?
O2 C9 C10 119.53(17) . . ?
N2 C9 C10 121.81(17) . . ?
C11 C14 H14A 109.5 . . ?
C11 C14 H14B 109.5 . . ?
H14A C14 H14B 109.5 . . ?
C11 C14 H14C 109.5 . . ?
H14A C14 H14C 109.5 . . ?
H14B C14 H14C 109.5 . . ?
Si2 C16 H16A 109.5 . . ?
Si2 C16 H16B 109.5 . . ?
H16A C16 H16B 109.5 . . ?
Si2 C16 H16C 109.5 . . ?
H16A C16 H16C 109.5 . . ?
H16B C16 H16C 109.5 . . ?
Si2 C15 H15A 109.5 . . ?
Si2 C15 H15B 109.5 . . ?
H15A C15 H15B 109.5 . . ?
Si2 C15 H15C 109.5 . . ?
H15A C15 H15C 109.5 . . ?
H15B C15 H15C 109.5 . . ?
F3 C17 F1 108.25(15) . . ?
F3 C17 F2 108.08(15) . . ?
F1 C17 F2 107.59(15) . . ?
F3 C17 S 111.81(13) . . ?
F1 C17 S 110.48(13) . . ?
F2 C17 S 110.49(12) . . ?

loop_
_geom_bond_atom_site_label_1
_geom_bond_atom_site_label_2
_geom_bond_distance
_geom_bond_site_symmetry_2
_geom_bond_publ_flag
Ir1 N2 2.0581(15) . ?
Ir1 N1 2.0591(15) . ?
Ir1 Si1 2.2570(5) . ?
Ir1 Si2 2.2615(5) . ?
Ir1 O3 2.3654(12) . ?
Ir1 O5 2.4332(13) 2_665 ?
S O4 1.4318(13) . ?
S O5 1.4576(13) . ?
S O3 1.4591(13) . ?
S C17 1.8273(19) . ?
Si1 O1 1.7281(14) . ?
Si1 C8 1.870(2) . ?
Si1 C7 1.875(2) . ?
Si2 O2 1.7330(15) . ?
Si2 C16 1.869(2) . ?
Si2 C15 1.871(2) . ?
F1 C17 1.334(2) . ?
F2 C17 1.337(2) . ?
F3 C17 1.332(2) . ?
O1 C1 1.336(2) . ?
O2 C9 1.335(2) . ?
N1 C5 1.359(2) . ?
N1 C1 1.359(2) . ?
N2 C9 1.352(2) . ?
N2 C13 1.364(2) . ?
C5 C4 1.374(2) . ?
C5 H5 0.9500 . ?
C4 C3 1.401(3) . ?
C4 H4 0.9500 . ?
C3 C2 1.385(3) . ?
C3 C6 1.504(3) . ?
C2 C1 1.394(3) . ?
C2 H2 0.9500 . ?
C6 H6A 0.9800 . ?
C6 H6B 0.9800 . ?
C6 H6C 0.9800 . ?
C8 H8A 0.9800 . ?
C8 H8C 0.9800 . ?
C8 H8B 0.9800 . ?
C7 H7A 0.9800 . ?
C7 H7B 0.9800 . ?
C7 H7C 0.9800 . ?
C13 C12 1.373(3) . ?
C13 H13 0.9500 . ?
C12 C11 1.402(3) . ?
C12 H12 0.9500 . ?
C10 C11 1.382(3) . ?
C10 C9 1.396(3) . ?
C10 H10 0.9500 . ?
C11 C14 1.502(3) . ?
C14 H14A 0.9800 . ?
C14 H14B 0.9800 . ?
C14 H14C 0.9800 . ?
C16 H16A 0.9800 . ?
C16 H16B 0.9800 . ?
C16 H16C 0.9800 . ?
C15 H15A 0.9800 . ?
C15 H15B 0.9800 . ?
C15 H15C 0.9800 . ?

loop_
_geom_torsion_atom_site_label_1
_geom_torsion_atom_site_label_2
_geom_torsion_atom_site_label_3
_geom_torsion_atom_site_label_4
_geom_torsion
_geom_torsion_site_symmetry_1
_geom_torsion_site_symmetry_2
_geom_torsion_site_symmetry_3
_geom_torsion_site_symmetry_4
_geom_torsion_publ_flag
C8 Si1 O1 C1 -99.63(14) . . . . ?
C7 Si1 O1 C1 148.64(14) . . . . ?
Ir1 Si1 O1 C1 18.33(14) . . . . ?
C16 Si2 O2 C9 141.41(15) . . . . ?
C15 Si2 O2 C9 -108.67(15) . . . . ?
Ir1 Si2 O2 C9 9.29(14) . . . . ?
O4 S O3 Ir1 -20.34(14) . . . . ?
O5 S O3 Ir1 117.10(10) . . . . ?
C17 S O3 Ir1 -132.57(11) . . . . ?
O4 S O5 Ir1 16.09(13) . . . 2_665 ?
O3 S O5 Ir1 -121.38(10) . . . 2_665 ?
C17 S O5 Ir1 129.35(10) . . . 2_665 ?
C1 N1 C5 C4 1.0(3) . . . . ?
Ir1 N1 C5 C4 -177.27(13) . . . . ?
N1 C5 C4 C3 0.7(3) . . . . ?
C5 C4 C3 C2 -1.7(3) . . . . ?
C5 C4 C3 C6 177.20(17) . . . . ?
C4 C3 C2 C1 1.0(3) . . . . ?
C6 C3 C2 C1 -177.90(17) . . . . ?
Si1 O1 C1 N1 -12.4(2) . . . . ?
Si1 O1 C1 C2 168.72(14) . . . . ?
C5 N1 C1 O1 179.51(15) . . . . ?
Ir1 N1 C1 O1 -2.2(2) . . . . ?
C5 N1 C1 C2 -1.7(3) . . . . ?
Ir1 N1 C1 C2 176.62(13) . . . . ?
C3 C2 C1 O1 179.48(17) . . . . ?
C3 C2 C1 N1 0.7(3) . . . . ?
C9 N2 C13 C12 0.7(3) . . . . ?
Ir1 N2 C13 C12 -175.03(14) . . . . ?
N2 C13 C12 C11 0.0(3) . . . . ?
C9 C10 C11 C12 1.2(3) . . . . ?
C9 C10 C11 C14 -177.26(19) . . . . ?
C13 C12 C11 C10 -0.9(3) . . . . ?
C13 C12 C11 C14 177.54(19) . . . . ?
Si2 O2 C9 N2 -5.0(2) . . . . ?
Si2 O2 C9 C10 176.14(14) . . . . ?
C13 N2 C9 O2 -179.28(16) . . . . ?
Ir1 N2 C9 O2 -3.4(2) . . . . ?
C13 N2 C9 C10 -0.4(3) . . . . ?
Ir1 N2 C9 C10 175.45(14) . . . . ?
C11 C10 C9 O2 178.30(18) . . . . ?
C11 C10 C9 N2 -0.6(3) . . . . ?
O4 S C17 F3 -178.45(13) . . . . ?
O5 S C17 F3 59.89(15) . . . . ?
O3 S C17 F3 -57.44(15) . . . . ?
O4 S C17 F1 -57.81(14) . . . . ?
O5 S C17 F1 -179.48(12) . . . . ?
O3 S C17 F1 63.19(14) . . . . ?
O4 S C17 F2 61.13(14) . . . . ?
O5 S C17 F2 -60.53(14) . . . . ?
O3 S C17 F2 -177.86(12) . . . . ?
